data_7220873
loop_
_publ_author_name
'Vande Velde, Christophe M. L.'
'Zeller, Matthias'
'Azov, Vladimir A.'

_publ_section_title
;
 Thermodynamic parameters of the pedal motion in the crystal structures of
 two bromomethylated azobenzenes
;
_journal_issue 30
_journal_name_full CrystEngComm
_journal_page_first 5751
_journal_paper_doi 10.1039/C5CE00905G
_journal_volume 17
_journal_year 2015
_chemical_formula_moiety 'C14 H12 Br2 N2'
_chemical_formula_sum 'C14 H12 Br2 N2'
_chemical_formula_weight 368.08
_chemical_melting_point 495(3)
_chemical_name_systematic
;
 (1E)-1,2-bis[4-(Bromomethyl)phenyl]-diazene
;
_space_group_crystal_system monoclinic
_space_group_IT_number 14
_space_group_name_Hall '-P 2ybc'
_space_group_name_H-M_alt 'P 1 21/c 1'
_symmetry_space_group_name_Hall '-P 2ybc'
_symmetry_space_group_name_H-M 'P 1 21/c 1'
_atom_sites_solution_hydrogens geom
_atom_sites_solution_primary direct
_atom_sites_solution_secondary 'fourier difference maps'
_audit_creation_method SHELXL-2014/7
_audit_update_record
;
2015-05-05 deposited with the CCDC.
2015-06-25 downloaded from the CCDC.
;
_cell_angle_alpha 90
_cell_angle_beta 102.5920(10)
_cell_angle_gamma 90
_cell_formula_units_Z 2
_cell_length_a 12.9324(11)
_cell_length_b 4.4704(4)
_cell_length_c 11.5909(10)
_cell_measurement_reflns_used 9310
_cell_measurement_temperature 90(2)
_cell_measurement_theta_max 30.86
_cell_measurement_theta_min 2.67
_cell_volume 653.99(10)
_computing_structure_refinement 'SHELXL-2014/7 (Sheldrick, 2014)'
_diffrn_ambient_temperature 90(2)
_diffrn_measured_fraction_theta_full 0.999
_diffrn_measured_fraction_theta_max 0.996
_diffrn_measurement_device_type 'Bruker Smart 1000 area detector'
_diffrn_measurement_method \w-scans
_diffrn_radiation_type MoK\a
_diffrn_radiation_wavelength 0.71073
_diffrn_reflns_av_R_equivalents 0.0404
_diffrn_reflns_av_unetI/netI 0.0257
_diffrn_reflns_Laue_measured_fraction_full 0.999
_diffrn_reflns_Laue_measured_fraction_max 0.996
_diffrn_reflns_limit_h_max 18
_diffrn_reflns_limit_h_min -18
_diffrn_reflns_limit_k_max 6
_diffrn_reflns_limit_k_min -6
_diffrn_reflns_limit_l_max 16
_diffrn_reflns_limit_l_min -16
_diffrn_reflns_number 14059
_diffrn_reflns_point_group_measured_fraction_full 0.999
_diffrn_reflns_point_group_measured_fraction_max 0.996
_diffrn_reflns_theta_full 28.000
_diffrn_reflns_theta_max 30.896
_diffrn_reflns_theta_min 3.228
_diffrn_source 'sealed tube'
_exptl_absorpt_coefficient_mu 6.180
_exptl_absorpt_correction_T_max 0.7461
_exptl_absorpt_correction_T_min 0.2504
_exptl_absorpt_correction_type multi-scan
_exptl_absorpt_process_details SADABS-2008/1
_exptl_crystal_colour orange
_exptl_crystal_density_diffrn 1.869
_exptl_crystal_density_method 'not measured'
_exptl_crystal_description plate
_exptl_crystal_F_000 360
_exptl_crystal_size_max 0.550
_exptl_crystal_size_mid 0.340
_exptl_crystal_size_min 0.170
_refine_diff_density_max 0.627
_refine_diff_density_min -0.940
_refine_diff_density_rms 0.128
_refine_ls_extinction_method none
_refine_ls_goodness_of_fit_ref 1.065
_refine_ls_hydrogen_treatment constr
_refine_ls_matrix_type full
_refine_ls_number_parameters 110
_refine_ls_number_reflns 2062
_refine_ls_number_restraints 17
_refine_ls_restrained_S_all 1.063
_refine_ls_R_factor_all 0.0296
_refine_ls_R_factor_gt 0.0274
_refine_ls_shift/su_max 0.000
_refine_ls_shift/su_mean 0.000
_refine_ls_structure_factor_coef Fsqd
_refine_ls_weighting_details 'w=1/[\s^2^(Fo^2^)+(0.0502P)^2^+0.2716P] where P=(Fo^2^+2Fc^2^)/3'
_refine_ls_weighting_scheme calc
_refine_ls_wR_factor_gt 0.0729
_refine_ls_wR_factor_ref 0.0750
_reflns_Friedel_coverage 0.000
_reflns_number_gt 1933
_reflns_number_total 2062
_reflns_threshold_expression 'I > 2\s(I)'
_cod_data_source_file c5ce00905g3.cif
_cod_data_source_block 12mz151_0m2plus3
_cod_depositor_comments
;
The following automatic conversions were performed:

'_chemical_melting_point' value '492-498K' was changed to '495(3)' -
the average value was taken and precision was estimated.

Automatic conversion script
Id: cif_fix_values 3271 2015-04-21 07:52:19Z andrius 

 Adding full bibliography for 7220863--7220879.cif.

The following automatic conversions were performed:

'_atom_sites_solution_primary' value 'direct methods' was changed to
'direct'.

Automatic conversion script
Id: cif_fix_values 6452 2018-10-05 10:23:21Z andrius 
;
_cod_database_code 7220873
_shelx_shelxl_version_number 2014/7
_shelx_space_group_comment
;
The symmetry employed for this shelxl refinement is uniquely defined
by the following loop, which should always be used as a source of
symmetry information in preference to the above space-group names.
They are only intended as comments.
;
_shelx_estimated_absorpt_t_min 0.132
_shelx_estimated_absorpt_t_max 0.420

loop_
_space_group_symop_operation_xyz
'x, y, z'
'-x, y+1/2, -z+1/2'
'-x, -y, -z'
'x, -y-1/2, z-1/2'

loop_
_atom_site_label
_atom_site_type_symbol
_atom_site_fract_x
_atom_site_fract_y
_atom_site_fract_z
_atom_site_U_iso_or_equiv
_atom_site_adp_type
_atom_site_occupancy
_atom_site_site_symmetry_order
_atom_site_calc_flag
_atom_site_refinement_flags_posn
_atom_site_refinement_flags_adp
_atom_site_refinement_flags_occupancy
_atom_site_disorder_assembly
_atom_site_disorder_group
Br1 Br -0.43784(9) 1.1449(3) 0.65843(10) 0.01619(13) Uani 0.768(3) 1 d D . P A 1
C1 C -0.3475(3) 1.3429(11) 0.5635(4) 0.0166(8) Uani 0.768(3) 1 d D . P A 1
H1A H -0.3898 1.3858 0.4832 0.020 Uiso 0.768(3) 1 calc R U P A 1
H1B H -0.3207 1.5350 0.6009 0.020 Uiso 0.768(3) 1 calc R U P A 1
C2 C -0.2567(6) 1.145(3) 0.5555(6) 0.0118(3) Uani 0.768(3) 1 d D . P A 1
C3 C -0.1734(3) 1.1047(10) 0.6537(4) 0.0120(5) Uani 0.768(3) 1 d D . P A 1
H3 H -0.1738 1.2088 0.7251 0.014 Uiso 0.768(3) 1 calc R U P A 1
C4 C -0.08967(18) 0.9129(5) 0.6476(2) 0.0118(4) Uani 0.768(3) 1 d D . P A 1
H4 H -0.0336 0.8854 0.7149 0.014 Uiso 0.768(3) 1 calc R U P A 1
C5 C -0.08813(16) 0.7613(4) 0.5428(2) 0.0101(4) Uani 0.768(3) 1 d D . P A 1
C6 C -0.1690(2) 0.8043(6) 0.4438(2) 0.0132(4) Uani 0.768(3) 1 d D . P A 1
H6 H -0.1671 0.7054 0.3718 0.016 Uiso 0.768(3) 1 calc R U P A 1
C7 C -0.2537(4) 0.9945(14) 0.4507(4) 0.0146(6) Uani 0.768(3) 1 d D . P A 1
H7 H -0.3096 1.0215 0.3832 0.018 Uiso 0.768(3) 1 calc R U P A 1
N1 N -0.00001(14) 0.5655(4) 0.54816(14) 0.0123(3) Uani 0.768(3) 1 d . . P A 1
Br1B Br -0.4274(3) 1.1299(11) 0.6719(4) 0.01619(13) Uani 0.232(3) 1 d D . P A 2
C1B C -0.3359(15) 1.353(4) 0.5841(18) 0.0166(8) Uani 0.232(3) 1 d D . P A 2
H1B1 H -0.3796 1.4347 0.5100 0.020 Uiso 0.232(3) 1 calc R U P A 2
H1B2 H -0.3010 1.5213 0.6327 0.020 Uiso 0.232(3) 1 calc R U P A 2
C2B C -0.254(2) 1.144(10) 0.5562(19) 0.0118(3) Uani 0.232(3) 1 d D . P A 2
C3B C -0.1618(13) 1.068(4) 0.6411(15) 0.0120(5) Uani 0.232(3) 1 d D . P A 2
H3B H -0.1488 1.1526 0.7181 0.014 Uiso 0.232(3) 1 calc R U P A 2
C4B C -0.0903(7) 0.8673(19) 0.6099(8) 0.0118(4) Uani 0.232(3) 1 d D . P A 2
H4B H -0.0283 0.8117 0.6662 0.014 Uiso 0.232(3) 1 calc R U P A 2
C5B C -0.1093(6) 0.7492(17) 0.4979(7) 0.0101(4) Uani 0.232(3) 1 d D . P A 2
C6B C -0.1970(8) 0.826(2) 0.4153(9) 0.0132(4) Uani 0.232(3) 1 d D . P A 2
H6B H -0.2073 0.7433 0.3381 0.016 Uiso 0.232(3) 1 calc R U P A 2
C7B C -0.2711(15) 1.020(6) 0.4414(16) 0.0146(6) Uani 0.232(3) 1 d D . P A 2
H7B H -0.3326 1.0706 0.3833 0.018 Uiso 0.232(3) 1 calc R U P A 2
N1B N -0.0387(5) 0.5377(14) 0.4599(5) 0.0123(3) Uani 0.232(3) 1 d . . P A 2

loop_
_atom_site_aniso_label
_atom_site_aniso_U_11
_atom_site_aniso_U_22
_atom_site_aniso_U_33
_atom_site_aniso_U_23
_atom_site_aniso_U_13
_atom_site_aniso_U_12
Br1 0.0105(3) 0.02236(19) 0.0174(3) -0.00238(18) 0.0068(2) -0.00041(16)
C1 0.0125(14) 0.0171(9) 0.022(2) 0.0030(12) 0.0085(15) 0.0036(8)
C2 0.0105(8) 0.0114(6) 0.0147(7) 0.0019(4) 0.0057(5) 0.0006(5)
C3 0.0107(13) 0.0127(14) 0.0138(13) -0.0003(9) 0.0053(8) 0.0019(8)
C4 0.0106(7) 0.0125(8) 0.0126(11) -0.0011(8) 0.0032(8) 0.0009(6)
C5 0.0087(9) 0.0101(7) 0.0120(10) 0.0006(8) 0.0034(8) 0.0005(6)
C6 0.0115(13) 0.0170(8) 0.0117(12) -0.0004(8) 0.0036(8) 0.0009(9)
C7 0.012(2) 0.0190(15) 0.0131(11) 0.0025(10) 0.0026(11) 0.0015(11)
N1 0.0107(8) 0.0128(8) 0.0144(7) 0.0005(6) 0.0052(6) 0.0025(6)
Br1B 0.0105(3) 0.02236(19) 0.0174(3) -0.00238(18) 0.0068(2) -0.00041(16)
C1B 0.0125(14) 0.0171(9) 0.022(2) 0.0030(12) 0.0085(15) 0.0036(8)
C2B 0.0105(8) 0.0114(6) 0.0147(7) 0.0019(4) 0.0057(5) 0.0006(5)
C3B 0.0107(13) 0.0127(14) 0.0138(13) -0.0003(9) 0.0053(8) 0.0019(8)
C4B 0.0106(7) 0.0125(8) 0.0126(11) -0.0011(8) 0.0032(8) 0.0009(6)
C5B 0.0087(9) 0.0101(7) 0.0120(10) 0.0006(8) 0.0034(8) 0.0005(6)
C6B 0.0115(13) 0.0170(8) 0.0117(12) -0.0004(8) 0.0036(8) 0.0009(9)
C7B 0.012(2) 0.0190(15) 0.0131(11) 0.0025(10) 0.0026(11) 0.0015(11)
N1B 0.0107(8) 0.0128(8) 0.0144(7) 0.0005(6) 0.0052(6) 0.0025(6)

loop_
_atom_type_symbol
_atom_type_description
_atom_type_scat_dispersion_real
_atom_type_scat_dispersion_imag
_atom_type_scat_source
C C 0.0033 0.0016 'International Tables Vol C Tables 4.2.6.8 and 6.1.1.4'
H H 0.0000 0.0000 'International Tables Vol C Tables 4.2.6.8 and 6.1.1.4'
N N 0.0061 0.0033 'International Tables Vol C Tables 4.2.6.8 and 6.1.1.4'
Br Br -0.2901 2.4595 'International Tables Vol C Tables 4.2.6.8 and 6.1.1.4'

loop_
_geom_angle_atom_site_label_1
_geom_angle_atom_site_label_2
_geom_angle_atom_site_label_3
_geom_angle
_geom_angle_site_symmetry_1
C2 C1 Br1 109.7(6) .
C2 C1 H1A 109.7 .
Br1 C1 H1A 109.7 .
C2 C1 H1B 109.7 .
Br1 C1 H1B 109.7 .
H1A C1 H1B 108.2 .
C7 C2 C3 119.0(4) .
C7 C2 C1 120.8(4) .
C3 C2 C1 120.2(4) .
C4 C3 C2 120.4(3) .
C4 C3 H3 119.8 .
C2 C3 H3 119.8 .
C5 C4 C3 120.1(2) .
C5 C4 H4 119.9 .
C3 C4 H4 119.9 .
C6 C5 C4 120.1(2) .
C6 C5 N1 124.9(2) .
C4 C5 N1 115.0(2) .
C5 C6 C7 119.7(2) .
C5 C6 H6 120.2 .
C7 C6 H6 120.2 .
C2 C7 C6 120.8(3) .
C2 C7 H7 119.6 .
C6 C7 H7 119.6 .
N1 N1 C5 113.6(2) 3_566
C2B C1B Br1B 109(2) .
C2B C1B H1B1 109.9 .
Br1B C1B H1B1 109.9 .
C2B C1B H1B2 109.9 .
Br1B C1B H1B2 109.9 .
H1B1 C1B H1B2 108.3 .
C3B C2B C7B 119.7(14) .
C3B C2B C1B 121.9(15) .
C7B C2B C1B 118.3(14) .
C4B C3B C2B 118.9(13) .
C4B C3B H3B 120.6 .
C2B C3B H3B 120.6 .
C5B C4B C3B 120.1(10) .
C5B C4B H4B 120.0 .
C3B C4B H4B 120.0 .
C6B C5B C4B 121.3(8) .
C6B C5B N1B 115.8(8) .
C4B C5B N1B 123.0(7) .
C5B C6B C7B 121.3(10) .
C5B C6B H6B 119.4 .
C7B C6B H6B 119.4 .
C6B C7B C2B 118.8(13) .
C6B C7B H7B 120.6 .
C2B C7B H7B 120.6 .
N1B N1B C5B 113.8(8) 3_566

loop_
_geom_bond_atom_site_label_1
_geom_bond_atom_site_label_2
_geom_bond_distance
_geom_bond_site_symmetry_2
Br1 C1 1.979(4) .
C1 C2 1.490(5) .
C1 H1A 0.9900 .
C1 H1B 0.9900 .
C2 C7 1.396(5) .
C2 C3 1.398(5) .
C3 C4 1.395(3) .
C3 H3 0.9500 .
C4 C5 1.395(3) .
C4 H4 0.9500 .
C5 C6 1.387(3) .
C5 N1 1.428(3) .
C6 C7 1.401(3) .
C6 H6 0.9500 .
C7 H7 0.9500 .
N1 N1 1.261(3) 3_566
Br1B C1B 1.987(15) .
C1B C2B 1.497(14) .
C1B H1B1 0.9900 .
C1B H1B2 0.9900 .
C2B C3B 1.412(14) .
C2B C7B 1.414(14) .
C3B C4B 1.392(12) .
C3B H3B 0.9500 .
C4B C5B 1.374(10) .
C4B H4B 0.9500 .
C5B C6B 1.358(10) .
C5B N1B 1.448(10) .
C6B C7B 1.376(13) .
C6B H6B 0.9500 .
C7B H7B 0.9500 .
N1B N1B 1.256(12) 3_566

loop_
_geom_torsion_atom_site_label_1
_geom_torsion_atom_site_label_2
_geom_torsion_atom_site_label_3
_geom_torsion_atom_site_label_4
_geom_torsion
_geom_torsion_site_symmetry_4
Br1 C1 C2 C7 106.3(11) .
Br1 C1 C2 C3 -73.1(12) .
C7 C2 C3 C4 -1.3(16) .
C1 C2 C3 C4 178.2(8) .
C2 C3 C4 C5 0.5(9) .
C3 C4 C5 C6 1.0(4) .
C3 C4 C5 N1 -178.4(3) .
C4 C5 C6 C7 -1.7(5) .
N1 C5 C6 C7 177.6(4) .
C3 C2 C7 C6 0.5(16) .
C1 C2 C7 C6 -178.9(8) .
C5 C6 C7 C2 1.0(11) .
C6 C5 N1 N1 1.5(3) 3_566
C4 C5 N1 N1 -179.1(2) 3_566
Br1B C1B C2B C3B -80(4) .
Br1B C1B C2B C7B 100(4) .
C7B C2B C3B C4B -1(5) .
C1B C2B C3B C4B 178(3) .
C2B C3B C4B C5B 1(3) .
C3B C4B C5B C6B 0.4(16) .
C3B C4B C5B N1B -179.5(12) .
C4B C5B C6B C7B -1(2) .
N1B C5B C6B C7B 178.7(16) .
C5B C6B C7B C2B 1(4) .
C3B C2B C7B C6B 0(6) .
C1B C2B C7B C6B -179(3) .
C6B C5B N1B N1B -176.9(8) 3_566
C4B C5B N1B N1B 3.0(12) 3_566
